data_7237246
loop_
_publ_author_name
'Prasad, Ram R. R.'
'Seidner, Sarah E.'
'Cordes, David B.'
'Lozinska, Magdalena M.'
'Dawson, Daniel M.'
'Thompson, Megan J.'
'D\"uren, Tina'
'Chakarova, Kristina K.'
'Mihaylov, Mihail Y.'
'Hadjiivanov, Konstantin I.'
'Hoffmann, Frank'
'Slawin, Alexandra M. Z.'
'Ashbrook, Sharon E.'
'Clarke, Matthew L.'
'Wright, Paul A.'

_publ_section_title
;
 STA-27, a porous Lewis acidic scandium MOF with an unexpected topology
 type prepared with 2,3,5,6-tetrakis(4-carboxyphenyl)pyrazine
;
_journal_issue 10
_journal_name_full 'Journal of Materials Chemistry A'
_journal_page_first 5685
_journal_paper_doi 10.1039/C8TA10610J
_journal_volume 7
_journal_year 2019
_chemical_formula_moiety 'C32 H18 Ga2 N2 O10'
_chemical_formula_sum 'C32 H18 Ga2 N2 O10'
_chemical_formula_weight 729.94
_space_group_crystal_system orthorhombic
_space_group_IT_number 65
_space_group_name_Hall '-C 2 2'
_space_group_name_H-M_alt 'C m m m'
_atom_sites_solution_hydrogens geom
_atom_sites_solution_primary direct
_atom_sites_solution_secondary difmap
_audit_creation_date 2018-10-26
_audit_creation_method 'by CrystalStructure 4.3'
_audit_update_record
;
2018-10-29 deposited with the CCDC.
2019-01-23 downloaded from the CCDC.
;
_cell_angle_alpha 90.0000
_cell_angle_beta 90.0000
_cell_angle_gamma 90.0000
_cell_formula_units_Z 2
_cell_length_a 6.68115(16)
_cell_length_b 21.2861(4)
_cell_length_c 15.9030(3)
_cell_measurement_reflns_used 10733
_cell_measurement_temperature 93
_cell_measurement_theta_max 29.66
_cell_measurement_theta_min 2.55
_cell_volume 2261.66(8)
_computing_cell_refinement 'CrysAlisPro 1.171.39.8d (Rigaku OD, 2015)'
_computing_data_collection 'CrysAlisPro 1.171.39.8d (Rigaku OD, 2015)'
_computing_data_reduction 'CrysAlisPro 1.171.39.8d (Rigaku OD, 2015)'
_computing_molecular_graphics 'CrystalStructure 4.3'
_computing_publication_material 'CrystalStructure 4.3 (Rigaku, 2018)'
_computing_structure_refinement 'SHELXL Version 2018/3 (Sheldrick, 2008)'
_computing_structure_solution 'SHELXT Version 2018/2 (Sheldrick, 2014)'
_diffrn_ambient_temperature 93
_diffrn_detector_area_resol_mean 5.811
_diffrn_measured_fraction_theta_full 0.997
_diffrn_measured_fraction_theta_max 0.927
_diffrn_measurement_device_type 'Rigaku XtaLAB P200'
_diffrn_measurement_method \w
_diffrn_radiation_type 'Mo K\a'
_diffrn_radiation_wavelength 0.71073
_diffrn_reflns_av_R_equivalents 0.0219
_diffrn_reflns_av_unetI/netI 0.0123
_diffrn_reflns_Laue_measured_fraction_full 0.997
_diffrn_reflns_Laue_measured_fraction_max 0.927
_diffrn_reflns_limit_h_max 8
_diffrn_reflns_limit_h_min -8
_diffrn_reflns_limit_k_max 28
_diffrn_reflns_limit_k_min -28
_diffrn_reflns_limit_l_max 22
_diffrn_reflns_limit_l_min -21
_diffrn_reflns_number 17880
_diffrn_reflns_point_group_measured_fraction_full 0.997
_diffrn_reflns_point_group_measured_fraction_max 0.927
_diffrn_reflns_theta_full 25.242
_diffrn_reflns_theta_max 29.802
_diffrn_reflns_theta_min 1.913
_diffrn_standards_number 0
_exptl_absorpt_coefficient_mu 1.233
_exptl_absorpt_correction_T_max 0.964
_exptl_absorpt_correction_T_min 0.917
_exptl_absorpt_correction_type multi-scan
_exptl_absorpt_process_details
;
CrysAlisPro 1.171.39.8d (Rigaku Oxford Diffraction, 2015)
Empirical absorption correction using spherical harmonics,
 implemented in SCALE3 ABSPACK scaling algorithm.
;
_exptl_crystal_colour colourless
_exptl_crystal_density_diffrn 1.072
_exptl_crystal_density_method 'not measured'
_exptl_crystal_description block
_exptl_crystal_F_000 732.00
_exptl_crystal_recrystallization_method 'Solvothermal reaction using DMF and HNO3(aq)'
_exptl_crystal_size_max 0.050
_exptl_crystal_size_mid 0.040
_exptl_crystal_size_min 0.030
_refine_diff_density_max 1.07
_refine_diff_density_min -0.26
_refine_ls_extinction_method none
_refine_ls_goodness_of_fit_ref 1.120
_refine_ls_hydrogen_treatment mixed
_refine_ls_number_parameters 85
_refine_ls_number_reflns 1724
_refine_ls_number_restraints 37
_refine_ls_R_factor_all 0.0363
_refine_ls_R_factor_gt 0.0316
_refine_ls_shift/su_max 0.000
_refine_ls_structure_factor_coef Fsqd
_refine_ls_weighting_details 'w = 1/[\s^2^(Fo^2^)+(0.0600P)^2^+1.5377P] where P=(Fo^2^+2Fc^2^)/3'
_refine_ls_weighting_scheme calc
_refine_ls_wR_factor_gt 0.0932
_refine_ls_wR_factor_ref 0.0958
_reflns_Friedel_coverage 0.000
_reflns_number_gt 1460
_reflns_number_total 1724
_reflns_threshold_expression F^2^>2.0\s(F^2^)
_cod_data_source_file c8ta10610j2.cif
_cod_data_source_block Ga(OH)2TCPP
_cod_original_sg_symbol_H-M Cmmm
_cod_database_code 7237246

loop_
_space_group_symop_operation_xyz
'x, y, z'
'-x, -y, z'
'x, -y, -z'
'-x, y, -z'
'x+1/2, y+1/2, z'
'-x+1/2, -y+1/2, z'
'x+1/2, -y+1/2, -z'
'-x+1/2, y+1/2, -z'
'-x, -y, -z'
'x, y, -z'
'-x, y, z'
'x, -y, z'
'-x+1/2, -y+1/2, -z'
'x+1/2, y+1/2, -z'
'-x+1/2, y+1/2, z'
'x+1/2, -y+1/2, z'

loop_
_atom_site_label
_atom_site_type_symbol
_atom_site_fract_x
_atom_site_fract_y
_atom_site_fract_z
_atom_site_U_iso_or_equiv
_atom_site_adp_type
_atom_site_occupancy
_atom_site_site_symmetry_order
_atom_site_calc_flag
_atom_site_refinement_flags_posn
_atom_site_refinement_flags_adp
_atom_site_refinement_flags_occupancy
_atom_site_disorder_assembly
_atom_site_disorder_group
Ga1 Ga 0.250000 0.250000 0.500000 0.01788(13) Uani 1 4 d S T P . .
O1 O 0.500000 0.20818(9) 0.500000 0.0207(4) Uani 1 4 d DS T P . .
H1 H 0.500000 0.1632(10) 0.500000 0.24(5) Uiso 1 4 d DS . P . .
O7 O 0.3341(2) 0.30868(7) 0.40996(9) 0.0459(4) Uani 1 1 d . . . . .
N2 N 0.500000 0.43439(13) 0.000000 0.0428(9) Uani 1 4 d S T P . .
C1 C 0.500000 0.46776(11) 0.07266(14) 0.0425(7) Uani 1 2 d S T P A .
C3 C 0.500000 0.42988(11) 0.15218(13) 0.0381(6) Uani 1 2 d S T P . .
C4A C 0.3314(9) 0.3955(3) 0.1736(3) 0.0580(17) Uani 0.523(10) 1 d . U P A 1
H4A H 0.218261 0.394995 0.137433 0.070 Uiso 0.523(10) 1 calc R U P A 1
C5A C 0.3291(8) 0.3613(3) 0.2491(3) 0.0493(16) Uani 0.523(10) 1 d . U P A 1
H5A H 0.212400 0.339006 0.265619 0.059 Uiso 0.523(10) 1 calc R U P A 1
C4B C 0.3396(8) 0.4302(3) 0.2033(3) 0.0431(15) Uani 0.477(10) 1 d . U P A 2
H4B H 0.226041 0.454779 0.188932 0.052 Uiso 0.477(10) 1 calc R U P A 2
C5B C 0.3379(8) 0.3946(3) 0.2777(3) 0.0405(14) Uani 0.477(10) 1 d . U P A 2
H5B H 0.222485 0.394637 0.312518 0.049 Uiso 0.477(10) 1 calc R U P A 2
C6 C 0.500000 0.36039(11) 0.29983(13) 0.0288(5) Uani 1 2 d S T P . .
C7 C 0.500000 0.32250(10) 0.37960(12) 0.0246(4) Uani 1 2 d S T P A .

loop_
_atom_site_aniso_label
_atom_site_aniso_U_11
_atom_site_aniso_U_22
_atom_site_aniso_U_33
_atom_site_aniso_U_23
_atom_site_aniso_U_13
_atom_site_aniso_U_12
Ga1 0.0250(2) 0.01898(18) 0.00970(16) 0.000 0.000 -0.00077(11)
O1 0.0265(11) 0.0166(9) 0.0192(9) 0.000 0.000 0.000
O7 0.0361(7) 0.0562(8) 0.0453(8) 0.0354(7) 0.0124(7) 0.0127(7)
N2 0.092(3) 0.0247(13) 0.0112(11) 0.000 0.000 0.000
C1 0.082(2) 0.0318(12) 0.0137(10) 0.0020(9) 0.000 0.000
C3 0.075(2) 0.0282(11) 0.0116(9) 0.0023(8) 0.000 0.000
C4A 0.081(3) 0.058(4) 0.035(2) 0.024(2) -0.026(2) -0.017(3)
C5A 0.052(3) 0.062(4) 0.034(2) 0.027(2) -0.012(2) -0.012(3)
C4B 0.054(3) 0.047(3) 0.029(2) 0.015(2) -0.009(2) 0.011(2)
C5B 0.049(3) 0.050(3) 0.023(2) 0.014(2) 0.0053(19) 0.008(2)
C6 0.0416(13) 0.0318(11) 0.0129(9) 0.0050(8) 0.000 0.000
C7 0.0352(12) 0.0243(10) 0.0142(8) 0.0030(7) 0.000 0.000

loop_
_atom_type_symbol
_atom_type_description
_atom_type_scat_dispersion_real
_atom_type_scat_dispersion_imag
_atom_type_scat_source
C C 0.0033 0.0016
;
International Tables for Crystallography
(Vol. C, Tables 4.2.6.8 and 6.1.1.4)
;
H H 0.0000 0.0000
;
International Tables for Crystallography
(Vol. C, Table 6.1.1.4)
;
Ga Ga 0.2307 1.6083
;
International Tables for Crystallography
(Vol. C, Tables 4.2.6.8 and 6.1.1.4)
;
N N 0.0061 0.0033
;
International Tables for Crystallography
(Vol. C, Tables 4.2.6.8 and 6.1.1.4)
;
O O 0.0106 0.0060
;
International Tables for Crystallography
(Vol. C, Tables 4.2.6.8 and 6.1.1.4)
;

loop_
_geom_angle_atom_site_label_1
_geom_angle_atom_site_label_2
_geom_angle_atom_site_label_3
_geom_angle
_geom_angle_site_symmetry_1
_geom_angle_site_symmetry_3
O1 Ga1 O1 180.0 13_556 .
O1 Ga1 O7 87.34(5) 13_556 .
O1 Ga1 O7 92.66(5) . .
O1 Ga1 O7 87.34(5) 13_556 10_556
O1 Ga1 O7 92.66(5) . 10_556
O7 Ga1 O7 92.56(10) . 10_556
O1 Ga1 O7 92.66(5) 13_556 6
O1 Ga1 O7 87.34(5) . 6
O7 Ga1 O7 87.44(10) . 6
O7 Ga1 O7 180.00(6) 10_556 6
O1 Ga1 O7 92.66(5) 13_556 13_556
O1 Ga1 O7 87.34(5) . 13_556
O7 Ga1 O7 180.0 . 13_556
O7 Ga1 O7 87.44(10) 10_556 13_556
O7 Ga1 O7 92.56(10) 6 13_556
Ga1 O1 Ga1 123.89(10) 7_556 .
Ga1 O1 H1 118.06(5) 7_556 .
Ga1 O1 H1 118.06(5) . .
C7 O7 Ga1 132.99(12) . .
C1 N2 C1 116.8(3) 10 .
N2 C1 C1 121.58(14) . 2_665
N2 C1 C3 115.9(2) . .
C1 C1 C3 122.52(13) 2_665 .
C4B C3 C4B 105.6(5) 11_655 .
C4A C3 C4A 108.7(5) 11_655 .
C4B C3 C1 120.5(2) 11_655 .
C4B C3 C1 120.5(2) . .
C4A C3 C1 119.4(2) 11_655 .
C4A C3 C1 119.4(2) . .
C3 C4A C5A 119.5(4) . .
C3 C4A H4A 120.2 . .
C5A C4A H4A 120.2 . .
C6 C5A C4A 119.5(4) . .
C6 C5A H5A 120.3 . .
C4A C5A H5A 120.3 . .
C3 C4B C5B 120.9(4) . .
C3 C4B H4B 119.6 . .
C5B C4B H4B 119.6 . .
C6 C5B C4B 120.3(4) . .
C6 C5B H5B 119.9 . .
C4B C5B H5B 119.9 . .
C5B C6 C5B 106.4(5) . 11_655
C5A C6 C5A 109.5(5) . 11_655
C5B C6 C7 120.6(2) . .
C5B C6 C7 120.6(2) 11_655 .
C5A C6 C7 119.63(19) . .
C5A C6 C7 119.63(19) 11_655 .
O7 C7 O7 126.0(2) 11_655 .
O7 C7 C6 117.01(10) 11_655 .
O7 C7 C6 117.01(10) . .

loop_
_geom_bond_atom_site_label_1
_geom_bond_atom_site_label_2
_geom_bond_distance
_geom_bond_site_symmetry_2
Ga1 O1 1.8927(9) 13_556
Ga1 O1 1.8927(9) .
Ga1 O7 1.9813(11) .
Ga1 O7 1.9814(11) 10_556
Ga1 O7 1.9814(11) 6
Ga1 O7 1.9814(11) 13_556
O1 H1 0.96(2) .
O7 C7 1.2445(16) .
N2 C1 1.356(3) 10
N2 C1 1.356(3) .
C1 C1 1.373(5) 2_665
C1 C3 1.500(3) .
C3 C4B 1.345(5) 11_655
C3 C4B 1.345(5) .
C3 C4A 1.386(6) 11_655
C3 C4A 1.386(6) .
C4A C5A 1.404(5) .
C4A H4A 0.9500 .
C5A C6 1.398(5) .
C5A H5A 0.9500 .
C4B C5B 1.404(5) .
C4B H4B 0.9500 .
C5B C6 1.352(5) .
C5B H5B 0.9500 .
C6 C7 1.503(3) .

loop_
_geom_torsion_atom_site_label_1
_geom_torsion_atom_site_label_2
_geom_torsion_atom_site_label_3
_geom_torsion_atom_site_label_4
_geom_torsion
_geom_torsion_site_symmetry_1
_geom_torsion_site_symmetry_4
O7 Ga1 O1 Ga1 46.34(5) . 7_556
O7 Ga1 O1 Ga1 -46.34(5) 10_556 7_556
O7 Ga1 O1 Ga1 133.66(5) 6 7_556
O7 Ga1 O1 Ga1 -133.66(5) 13_556 7_556
C1 N2 C1 C1 0.000(0) 10 2_665
C1 N2 C1 C3 180.000(0) 10 .
N2 C1 C3 C4B 112.4(4) . 11_655
C1 C1 C3 C4B -67.6(4) 2_665 11_655
N2 C1 C3 C4B -112.4(4) . .
C1 C1 C3 C4B 67.6(4) 2_665 .
N2 C1 C3 C4A 68.9(4) . 11_655
C1 C1 C3 C4A -111.1(4) 2_665 11_655
N2 C1 C3 C4A -68.9(4) . .
C1 C1 C3 C4A 111.1(4) 2_665 .
C4A C3 C4A C5A 39.8(9) 11_655 .
C1 C3 C4A C5A -178.3(4) . .
C3 C4A C5A C6 -2.7(8) . .
C4B C3 C4B C5B -39.5(8) 11_655 .
C1 C3 C4B C5B 179.7(4) . .
C3 C4B C5B C6 1.3(7) . .
C4B C5B C6 C5B 37.3(8) . 11_655
C4B C5B C6 C7 179.6(4) . .
C4A C5A C6 C5A -34.8(8) . 11_655
C4A C5A C6 C7 -178.4(4) . .
Ga1 O7 C7 O7 -12.8(4) . 11_655
Ga1 O7 C7 C6 168.41(14) . .
C5B C6 C7 O7 -158.0(4) . 11_655
C5B C6 C7 O7 -20.9(5) 11_655 11_655
C5A C6 C7 O7 160.5(4) . 11_655
C5A C6 C7 O7 20.6(5) 11_655 11_655
C5B C6 C7 O7 20.9(5) . .
C5B C6 C7 O7 158.0(4) 11_655 .
C5A C6 C7 O7 -20.6(5) . .
C5A C6 C7 O7 -160.5(4) 11_655 .
